data_2015651
loop_
_publ_author_name
'\,Sahin, Onur'
'B\"uy\"ukg\"ung\"or, Orhan'
'\,Sa\,smaz, Selami'
'G\"umr\"uk\,c\"uo\<glu, Nurhan'
'Kantar, Cihan'

_publ_section_title
;
 N---H&#x00B7;&#x00B7;&#x00B7;N and C---H&#x00B7;&#x00B7;&#x00B7;\p
 interactions in
 4-amino-3-methyl-5-(<i>p</i>-tolyl)-4<i>H</i>-1,2,4-triazole and
 4-amino-3-methyl-5-phenyl-4<i>H</i>-1,2,4-triazole
;
_journal_coeditor_code MY3010
_journal_issue 11
_journal_name_full 'Acta Crystallographica Section C'
_journal_page_first o643
_journal_page_last o646
_journal_paper_doi 10.1107/S0108270106037668
_journal_volume 62
_journal_year 2006
_chemical_formula_iupac 'C9 H10 N4'
_chemical_formula_moiety 'C9 H10 N4'
_chemical_formula_sum 'C9 H10 N4'
_chemical_formula_weight 174.21
_chemical_melting_point 467.5(5)
_chemical_name_systematic
;
4-amino-3-methyl-5-phenyl-4H-1,2,4-triazole
;
_space_group_IT_number 19
_symmetry_cell_setting orthorhombic
_symmetry_space_group_name_Hall 'P 2ac 2ab'
_symmetry_space_group_name_H-M 'P 21 21 21'
_atom_sites_solution_hydrogens geom
_atom_sites_solution_primary direct
_atom_sites_solution_secondary difmap
_cell_angle_alpha 90.00
_cell_angle_beta 90.00
_cell_angle_gamma 90.00
_cell_formula_units_Z 4
_cell_length_a 6.1062(8)
_cell_length_b 7.3981(11)
_cell_length_c 19.653(4)
_cell_measurement_reflns_used 4368
_cell_measurement_temperature 296
_cell_measurement_theta_max 27.94
_cell_measurement_theta_min 2.75
_cell_volume 887.8(3)
_computing_cell_refinement X-AREA
_computing_data_collection 'X-AREA (Stoe & Cie, 2002)'
_computing_data_reduction 'X-RED (Stoe & Cie, 2002)'
_computing_molecular_graphics
;ORTEP-3 for Windows (Farrugia, 1997)
and Mercury (Macrae <i>et al.</i>,  2006)
;
_computing_publication_material 'WinGX (Farrugia, 1999)'
_computing_structure_refinement 'SHELXL97 (Sheldrick, 1997)'
_computing_structure_solution 'SHELXS97 (Sheldrick, 1997)'
_diffrn_ambient_temperature 296
_diffrn_detector_area_resol_mean 6.67
_diffrn_measured_fraction_theta_full 0.983
_diffrn_measured_fraction_theta_max 0.983
_diffrn_measurement_device_type 'STOE IPDS-II'
_diffrn_measurement_method 'w scan'
_diffrn_radiation_monochromator graphite
_diffrn_radiation_source 'fine-focus sealed tube'
_diffrn_radiation_type MoK\a
_diffrn_radiation_wavelength 0.71073
_diffrn_reflns_av_R_equivalents 0.0796
_diffrn_reflns_av_sigmaI/netI 0.0668
_diffrn_reflns_limit_h_max 7
_diffrn_reflns_limit_h_min -7
_diffrn_reflns_limit_k_max 8
_diffrn_reflns_limit_k_min -9
_diffrn_reflns_limit_l_max 24
_diffrn_reflns_limit_l_min -17
_diffrn_reflns_number 4368
_diffrn_reflns_theta_full 26.00
_diffrn_reflns_theta_max 26.00
_diffrn_reflns_theta_min 2.94
_diffrn_standards_decay_% <2
_diffrn_standards_number 0
_exptl_absorpt_coefficient_mu 0.085
_exptl_absorpt_correction_type none
_exptl_crystal_colour colorless
_exptl_crystal_density_diffrn 1.303
_exptl_crystal_density_method 'not measured'
_exptl_crystal_description prism
_exptl_crystal_F_000 368
_exptl_crystal_size_max 0.62
_exptl_crystal_size_mid 0.52
_exptl_crystal_size_min 0.40
_refine_diff_density_max 0.189
_refine_diff_density_min -0.216
_refine_ls_abs_structure_details 'Flack (1983), 660 Friedel pairs'
_refine_ls_abs_structure_Flack 0(2)
_refine_ls_extinction_coef 0.056(11)
_refine_ls_extinction_expression Fc^*^=kFc[1+0.001xFc^2^\l^3^/sin(2\q)]^-1/4^
_refine_ls_extinction_method SHELXL97
_refine_ls_goodness_of_fit_ref 1.044
_refine_ls_hydrogen_treatment mixed
_refine_ls_matrix_type full
_refine_ls_number_parameters 128
_refine_ls_number_reflns 1692
_refine_ls_number_restraints 0
_refine_ls_restrained_S_all 1.044
_refine_ls_R_factor_all 0.0438
_refine_ls_R_factor_gt 0.0397
_refine_ls_shift/su_max 0.000
_refine_ls_shift/su_mean 0.000
_refine_ls_structure_factor_coef Fsqd
_refine_ls_weighting_details 'calc w=1/[\s^2^(Fo^2^)+(0.0683P)^2^] where P=(Fo^2^+2Fc^2^)/3'
_refine_ls_weighting_scheme calc
_refine_ls_wR_factor_gt 0.1042
_refine_ls_wR_factor_ref 0.1066
_reflns_number_gt 1556
_reflns_number_total 1692
_reflns_threshold_expression I>2\s(I)
_cod_data_source_file my3010.cif
_cod_data_source_block II
_cod_depositor_comments
;
The following automatic conversions were performed:

'_chemical_melting_point' value '467-468' was changed to '467.5(5)' -
the average value was taken and precision was estimated.

Automatic conversion script
Id: cif_fix_values 1646 2011-03-28 12:23:43Z adriana 

The following automatic conversions were performed:

'_chemical_melting_point' value '467-468' was changed to '467.5(5)' -
the average value was taken and precision was estimated.

Automatic conversion script
Id: cif_fix_values 1715 2011-07-08 13:25:40Z adriana 
;
_cod_original_sg_symbol_Hall P2ac2ab
_cod_database_code 2015651
_cod_database_fobs_code 2015651

loop_
_symmetry_equiv_pos_as_xyz
'x, y, z'
'-x+1/2, -y, z+1/2'
'x+1/2, -y+1/2, -z'
'-x, y+1/2, -z+1/2'

loop_
_atom_site_type_symbol
_atom_site_label
_atom_site_fract_x
_atom_site_fract_y
_atom_site_fract_z
_atom_site_U_iso_or_equiv
_atom_site_adp_type
_atom_site_calc_flag
_atom_site_refinement_flags
_atom_site_occupancy
N N4 0.41918(18) 0.58192(19) 0.67928(7) 0.0341(3) Uani d . 1
N N2 0.6840(2) 0.6841(2) 0.74308(8) 0.0444(4) Uani d . 1
N N1 0.7641(2) 0.6558(2) 0.67741(8) 0.0402(4) Uani d . 1
N N4A 0.2212(2) 0.4999(2) 0.65931(8) 0.0432(4) Uani d . 1
H H4AA 0.205(4) 0.397(4) 0.6874(15) 0.068(7) Uiso d . 1
H H4AB 0.111(3) 0.584(3) 0.6635(13) 0.052(6) Uiso d . 1
C C1P 0.6165(2) 0.5460(2) 0.56770(8) 0.0338(4) Uani d . 1
C C2P 0.8001(2) 0.4531(3) 0.54390(9) 0.0425(4) Uani d . 1
H H2P 0.9107 0.4201 0.5740 0.051 Uiso calc R 1
C C3P 0.8177(3) 0.4102(3) 0.47548(10) 0.0513(5) Uani d . 1
H H3P 0.9393 0.3468 0.4599 0.062 Uiso calc R 1
C C4P 0.6560(3) 0.4609(3) 0.43047(10) 0.0532(5) Uani d . 1
H H4P 0.6689 0.4333 0.3845 0.064 Uiso calc R 1
C C5P 0.4755(3) 0.5526(3) 0.45396(10) 0.0519(5) Uani d . 1
H H5P 0.3665 0.5867 0.4235 0.062 Uiso calc R 1
C C6P 0.4534(3) 0.5947(3) 0.52204(9) 0.0429(4) Uani d . 1
H H6P 0.3295 0.6556 0.5373 0.052 Uiso calc R 1
C C5 0.6030(2) 0.5941(2) 0.64035(8) 0.0325(4) Uani d . 1
C C3 0.4768(3) 0.6382(2) 0.74262(10) 0.0394(4) Uani d . 1
C C3M 0.3229(4) 0.6466(3) 0.80075(11) 0.0567(5) Uani d . 1
H H3MA 0.3968 0.6955 0.8397 0.085 Uiso calc R 1
H H3MB 0.2710 0.5272 0.8111 0.085 Uiso calc R 1
H H3MC 0.2011 0.7226 0.7891 0.085 Uiso calc R 1

loop_
_atom_site_aniso_label
_atom_site_aniso_U_11
_atom_site_aniso_U_22
_atom_site_aniso_U_33
_atom_site_aniso_U_12
_atom_site_aniso_U_13
_atom_site_aniso_U_23
N4 0.0264(5) 0.0426(7) 0.0333(7) -0.0003(5) 0.0002(5) -0.0022(6)
N2 0.0403(7) 0.0538(8) 0.0391(8) -0.0053(6) -0.0025(6) -0.0064(7)
N1 0.0322(6) 0.0512(8) 0.0371(7) -0.0021(5) -0.0017(5) -0.0033(6)
N4A 0.0248(6) 0.0588(10) 0.0460(8) -0.0038(6) -0.0037(5) -0.0027(7)
C1P 0.0327(7) 0.0363(8) 0.0325(8) -0.0015(6) 0.0003(6) 0.0000(6)
C2P 0.0370(8) 0.0506(9) 0.0399(9) 0.0060(7) -0.0025(7) -0.0030(8)
C3P 0.0508(9) 0.0569(11) 0.0461(10) 0.0082(8) 0.0078(8) -0.0096(9)
C4P 0.0695(11) 0.0561(11) 0.0338(9) 0.0006(9) 0.0019(8) -0.0070(8)
C5P 0.0581(10) 0.0575(11) 0.0401(9) 0.0065(9) -0.0138(8) -0.0001(9)
C6P 0.0415(8) 0.0470(9) 0.0403(9) 0.0094(7) -0.0048(6) -0.0003(8)
C5 0.0276(6) 0.0365(8) 0.0335(8) 0.0024(6) 0.0002(6) 0.0014(6)
C3 0.0371(7) 0.0416(8) 0.0395(9) 0.0000(6) 0.0012(6) -0.0043(7)
C3M 0.0603(10) 0.0666(13) 0.0433(10) -0.0056(9) 0.0145(8) -0.0086(9)

loop_
_atom_type_symbol
_atom_type_description
_atom_type_scat_dispersion_real
_atom_type_scat_dispersion_imag
_atom_type_scat_source
C C 0.0033 0.0016 'International Tables Vol C Tables 4.2.6.8 and 6.1.1.4'
H H 0.0000 0.0000 'International Tables Vol C Tables 4.2.6.8 and 6.1.1.4'
N N 0.0061 0.0033 'International Tables Vol C Tables 4.2.6.8 and 6.1.1.4'

loop_
_geom_angle_atom_site_label_1
_geom_angle_atom_site_label_2
_geom_angle_atom_site_label_3
_geom_angle
_geom_angle_publ_flag
C3 N4 C5 106.32(13) ?
C3 N4 N4A 127.54(14) ?
C5 N4 N4A 125.43(13) y
C3 N2 N1 107.04(14) ?
C5 N1 N2 107.71(12) y
N4 N4A H4AA 105.8(16) ?
N4 N4A H4AB 108.2(14) ?
H4AA N4A H4AB 115(2) ?
C6P C1P C2P 119.17(16) ?
C6P C1P C5 121.57(14) ?
C2P C1P C5 119.24(14) ?
C3P C2P C1P 120.03(16) ?
C3P C2P H2P 120.0 ?
C1P C2P H2P 120.0 ?
C4P C3P C2P 120.32(17) ?
C4P C3P H3P 119.8 ?
C2P C3P H3P 119.8 ?
C5P C4P C3P 119.59(17) ?
C5P C4P H4P 120.2 ?
C3P C4P H4P 120.2 ?
C4P C5P C6P 121.02(17) ?
C4P C5P H5P 119.5 ?
C6P C5P H5P 119.5 ?
C5P C6P C1P 119.86(16) ?
C5P C6P H6P 120.1 ?
C1P C6P H6P 120.1 ?
N1 C5 N4 109.31(14) ?
N1 C5 C1P 125.63(13) ?
N4 C5 C1P 125.06(13) ?
N2 C3 N4 109.61(16) ?
N2 C3 C3M 126.64(18) ?
N4 C3 C3M 123.75(16) ?
C3 C3M H3MA 109.5 ?
C3 C3M H3MB 109.5 ?
H3MA C3M H3MB 109.5 ?
C3 C3M H3MC 109.5 ?
H3MA C3M H3MC 109.5 ?
H3MB C3M H3MC 109.5 ?

loop_
_geom_bond_atom_site_label_1
_geom_bond_atom_site_label_2
_geom_bond_distance
_geom_bond_publ_flag
N4 C3 1.359(2) ?
N4 C5 1.3615(19) ?
N4 N4A 1.4081(18) y
N2 C3 1.310(2) y
N2 N1 1.396(2) y
N1 C5 1.306(2) y
N4A H4AA 0.95(3) ?
N4A H4AB 0.92(2) ?
C1P C6P 1.388(2) ?
C1P C2P 1.396(2) ?
C1P C5 1.474(2) y
C2P C3P 1.386(3) ?
C2P H2P 0.9300 ?
C3P C4P 1.378(3) ?
C3P H3P 0.9300 ?
C4P C5P 1.374(3) ?
C4P H4P 0.9300 ?
C5P C6P 1.380(3) ?
C5P H5P 0.9300 ?
C6P H6P 0.9300 ?
C3 C3M 1.480(3) ?
C3M H3MA 0.9600 ?
C3M H3MB 0.9600 ?
C3M H3MC 0.9600 ?

loop_
_geom_hbond_atom_site_label_D
_geom_hbond_atom_site_label_H
_geom_hbond_atom_site_label_A
_geom_hbond_site_symmetry_A
_geom_hbond_distance_DH
_geom_hbond_distance_HA
_geom_hbond_distance_DA
_geom_hbond_angle_DHA
N4A H4AA N2 4_646 0.95(3) 2.19(3) 3.078(2) 156(2)
N4A H4AB N1 1_455 0.92(2) 2.20(2) 3.0411(19) 151.4(18)

loop_
_geom_torsion_atom_site_label_1
_geom_torsion_atom_site_label_2
_geom_torsion_atom_site_label_3
_geom_torsion_atom_site_label_4
_geom_torsion
_geom_torsion_publ_flag
C3 N2 N1 C5 -0.16(19) ?
C6P C1P C2P C3P -0.2(3) ?
C5 C1P C2P C3P -178.64(17) ?
C1P C2P C3P C4P 0.9(3) ?
C2P C3P C4P C5P -0.8(3) ?
C3P C4P C5P C6P 0.0(3) ?
C4P C5P C6P C1P 0.7(3) ?
C2P C1P C6P C5P -0.6(3) ?
C5 C1P C6P C5P 177.79(16) ?
N2 N1 C5 N4 0.44(19) ?
N2 N1 C5 C1P -179.95(15) ?
C3 N4 C5 N1 -0.56(19) ?
N4A N4 C5 N1 -171.52(15) ?
C3 N4 C5 C1P 179.83(15) ?
N4A N4 C5 C1P 8.9(3) ?
C6P C1P C5 N1 -136.80(19) y
C2P C1P C5 N1 41.6(2) ?
C6P C1P C5 N4 42.8(2) ?
C2P C1P C5 N4 -138.84(17) ?
N1 N2 C3 N4 -0.2(2) ?
N1 N2 C3 C3M -179.43(19) ?
C5 N4 C3 N2 0.5(2) ?
N4A N4 C3 N2 171.16(16) ?
C5 N4 C3 C3M 179.72(18) ?
N4A N4 C3 C3M -9.6(3) ?

loop_
_cod_related_entry_id
_cod_related_entry_database
_cod_related_entry_code
1 ChemSpider 8901244
